data_4032267
loop_
_publ_author_name
'Okamura, Taka-Aki'
'Kaga, Toshihisa'
'Yamashita, Satoshi'
'Furuya, Ryosuke'
'Onitsuka, Kiyotaka'

_publ_section_title
;
 Snapshot of Oxidation of Thiolate by Diiodine: Stabilization of
 Intermediate by NH&#x00B7;&#x00B7;&#x00B7;S Hydrogen Bonds.
;
_journal_issue 4
_journal_name_full 'The Journal of organic chemistry'
_journal_page_first 2187
_journal_page_last 2192
_journal_paper_doi 10.1021/acs.joc.7b00160
_journal_volume 82
_journal_year 2017
_chemical_formula_moiety 'C74 H93 I N2 O4 S'
_chemical_formula_sum 'C74 H93 I N2 O4 S'
_chemical_formula_weight 1233.46
_chemical_name_systematic
;
{(t-BuC6H4)3CCONH}2C6H3SI-DME
;
_space_group_crystal_system orthorhombic
_space_group_IT_number 62
_space_group_name_Hall '-P 2ac 2n'
_space_group_name_H-M_alt 'P n m a'
_symmetry_space_group_name_Hall '-P 2ac 2n'
_symmetry_space_group_name_H-M 'P n m a'
_atom_sites_solution_hydrogens geom
_audit_creation_date 2017-01-28
_audit_creation_method SHELXL-2016/6
_cell_angle_alpha 90
_cell_angle_beta 90
_cell_angle_gamma 90
_cell_formula_units_Z 4
_cell_length_a 14.3441(4)
_cell_length_b 40.3816(9)
_cell_length_c 11.4691(3)
_cell_measurement_reflns_used 30734
_cell_measurement_temperature 200
_cell_measurement_theta_max 27.50
_cell_measurement_theta_min 3.02
_cell_volume 6643.3(3)
_computing_cell_refinement 'RAPID AUTO (Rigaku, 2015)'
_computing_data_collection 'RAPID AUTO (Rigaku, 2015)'
_computing_data_reduction 'RAPID AUTO (Rigaku, 2015)'
_computing_molecular_graphics 'CrystalStructure 4.2 (Rigaku, 2015)'
_computing_publication_material 'CrystalStructure 4.2 (Rigaku, 2015)'
_computing_structure_refinement 'SHELXL-2016/6 (Sheldrick, 2016)'
_computing_structure_solution 'SIR92 (Altomare, et al., 1994)'
_diffrn_ambient_temperature 200
_diffrn_detector_area_resol_mean 10.000
_diffrn_measured_fraction_theta_full 0.998
_diffrn_measured_fraction_theta_max 0.998
_diffrn_measurement_device_type 'Rigaku R-AXIS RAPID II'
_diffrn_measurement_method \w
_diffrn_radiation_type MoK\a
_diffrn_radiation_wavelength 0.71075
_diffrn_reflns_av_R_equivalents 0.0630
_diffrn_reflns_av_unetI/netI 0.0290
_diffrn_reflns_Laue_measured_fraction_full 0.998
_diffrn_reflns_Laue_measured_fraction_max 0.998
_diffrn_reflns_limit_h_max 17
_diffrn_reflns_limit_h_min -17
_diffrn_reflns_limit_k_max 47
_diffrn_reflns_limit_k_min -48
_diffrn_reflns_limit_l_max 13
_diffrn_reflns_limit_l_min -13
_diffrn_reflns_number 48545
_diffrn_reflns_point_group_measured_fraction_full 0.998
_diffrn_reflns_point_group_measured_fraction_max 0.998
_diffrn_reflns_theta_full 24.997
_diffrn_reflns_theta_max 24.997
_diffrn_reflns_theta_min 3.014
_diffrn_source
;
 MicroMax-007HF microfocus rotating anode X-ray generator
;
_exptl_absorpt_coefficient_mu 0.562
_exptl_absorpt_correction_T_max 0.983
_exptl_absorpt_correction_T_min 0.757
_exptl_absorpt_correction_type multi-scan
_exptl_absorpt_process_details 'ABSCOR (Rigaku, 1995)'
_exptl_crystal_colour orange
_exptl_crystal_density_diffrn 1.233
_exptl_crystal_density_method 'not measured'
_exptl_crystal_description platelet
_exptl_crystal_F_000 2608
_exptl_crystal_size_max 0.280
_exptl_crystal_size_mid 0.100
_exptl_crystal_size_min 0.030
_refine_diff_density_max 0.607
_refine_diff_density_min -0.506
_refine_diff_density_rms 0.052
_refine_ls_extinction_method none
_refine_ls_goodness_of_fit_ref 1.026
_refine_ls_hydrogen_treatment constr
_refine_ls_matrix_type full
_refine_ls_number_parameters 416
_refine_ls_number_reflns 5931
_refine_ls_number_restraints 85
_refine_ls_restrained_S_all 1.047
_refine_ls_R_factor_all 0.0812
_refine_ls_R_factor_gt 0.0541
_refine_ls_shift/su_max 0.001
_refine_ls_shift/su_mean 0.000
_refine_ls_structure_factor_coef Fsqd
_refine_ls_weighting_details 'w=1/[\s^2^(Fo^2^)+(0.0598P)^2^+7.4123P] where P=(Fo^2^+2Fc^2^)/3'
_refine_ls_weighting_scheme calc
_refine_ls_wR_factor_gt 0.1269
_refine_ls_wR_factor_ref 0.1397
_reflns_Friedel_coverage 0.000
_reflns_number_gt 4277
_reflns_number_total 5931
_reflns_threshold_expression 'I > 2\s(I)'
_cod_data_source_file jo7b00160_si_002.cif
_cod_data_source_block Ar1SI-DME
_cod_database_code 4032267
_shelx_shelxl_version_number 2016/6
_shelx_space_group_comment
;
The symmetry employed for this shelxl refinement is uniquely defined
by the following loop, which should always be used as a source of
symmetry information in preference to the above space-group names.
They are only intended as comments.
;
_shelx_estimated_absorpt_t_min 0.858
_shelx_estimated_absorpt_t_max 0.983

loop_
_space_group_symop_operation_xyz
'x, y, z'
'x+1/2, -y+1/2, -z+1/2'
'-x, y+1/2, -z'
'-x+1/2, -y, z+1/2'
'-x, -y, -z'
'-x-1/2, y-1/2, z-1/2'
'x, -y-1/2, z'
'x-1/2, y, -z-1/2'

loop_
_atom_site_label
_atom_site_type_symbol
_atom_site_fract_x
_atom_site_fract_y
_atom_site_fract_z
_atom_site_U_iso_or_equiv
_atom_site_adp_type
_atom_site_occupancy
_atom_site_site_symmetry_order
_atom_site_calc_flag
_atom_site_refinement_flags_posn
_atom_site_refinement_flags_adp
_atom_site_refinement_flags_occupancy
_atom_site_disorder_assembly
_atom_site_disorder_group
I1 I 0.50253(4) 0.25868(2) 0.31059(4) 0.0620(2) Uani 0.5 1 d . . P . .
S1 S 0.37068(8) 0.250000 0.18287(9) 0.0347(3) Uani 1 2 d S T P . .
O1 O 0.4456(2) 0.34827(5) -0.0960(2) 0.0559(7) Uani 1 1 d . . . . .
N1 N 0.41162(17) 0.31001(5) 0.0415(2) 0.0295(5) Uani 1 1 d . . . . .
H1 H 0.396853 0.307874 0.115630 0.035 Uiso 1 1 calc R U . . .
C11 C 0.4164(3) 0.250000 0.0404(3) 0.0257(8) Uani 1 2 d S T P . .
C12 C 0.43041(19) 0.28031(6) -0.0192(2) 0.0262(6) Uani 1 1 d . . . . .
C13 C 0.4595(2) 0.27996(7) -0.1353(2) 0.0289(6) Uani 1 1 d . . . . .
H2 H 0.469787 0.300139 -0.175873 0.035 Uiso 1 1 calc R U . . .
C14 C 0.4731(3) 0.250000 -0.1904(3) 0.0304(9) Uani 1 2 d S T P . .
H3 H 0.492662 0.250000 -0.269564 0.036 Uiso 1 2 calc R U P . .
C17 C 0.4135(2) 0.34154(7) -0.0004(2) 0.0329(7) Uani 1 1 d . . . . .
C18 C 0.3763(2) 0.36980(7) 0.0814(2) 0.0303(6) Uani 1 1 d . . . . .
C111 C 0.3486(2) 0.35662(6) 0.2028(2) 0.0292(6) Uani 1 1 d . . . . .
C112 C 0.2732(2) 0.33516(7) 0.2163(2) 0.0324(7) Uani 1 1 d . . . . .
H4 H 0.239136 0.328520 0.149251 0.039 Uiso 1 1 calc R U . . .
C113 C 0.2464(2) 0.32325(7) 0.3241(2) 0.0336(7) Uani 1 1 d . . . . .
H5 H 0.194804 0.308568 0.328877 0.040 Uiso 1 1 calc R U . . .
C114 C 0.2927(2) 0.33214(7) 0.4253(3) 0.0348(7) Uani 1 1 d . . . . .
C115 C 0.3687(2) 0.35336(8) 0.4117(3) 0.0420(8) Uani 1 1 d . . . . .
H6 H 0.402955 0.359764 0.478878 0.050 Uiso 1 1 calc R U . . .
C116 C 0.3961(2) 0.36546(7) 0.3039(3) 0.0378(7) Uani 1 1 d . . . . .
H7 H 0.448004 0.379993 0.298965 0.045 Uiso 1 1 calc R U . . .
C117 C 0.2654(2) 0.31952(9) 0.5463(3) 0.0469(8) Uani 1 1 d D . . . .
C118 C 0.1776(3) 0.29931(13) 0.5447(4) 0.0835(15) Uani 1 1 d D U . . .
H8 H 0.126170 0.312834 0.514796 0.100 Uiso 1 1 calc R U . . .
H9 H 0.186330 0.279971 0.494273 0.100 Uiso 1 1 calc R U . . .
H10 H 0.163015 0.291944 0.624052 0.100 Uiso 1 1 calc R U . . .
C119 C 0.3426(3) 0.29828(18) 0.5923(5) 0.136(3) Uani 1 1 d D U . . .
H13 H 0.400656 0.311072 0.593944 0.164 Uiso 1 1 calc R U . . .
H12 H 0.327203 0.290916 0.671366 0.164 Uiso 1 1 calc R U . . .
H11 H 0.350518 0.278943 0.541587 0.164 Uiso 1 1 calc R U . . .
C120 C 0.2478(6) 0.34851(15) 0.6263(4) 0.151(3) Uani 1 1 d D U . . .
H16 H 0.197112 0.362080 0.594630 0.182 Uiso 1 1 calc R U . . .
H14 H 0.230305 0.340359 0.703703 0.182 Uiso 1 1 calc R U . . .
H15 H 0.304519 0.361927 0.632375 0.182 Uiso 1 1 calc R U . . .
C121 C 0.2912(2) 0.38624(6) 0.0202(2) 0.0303(6) Uani 1 1 d . . . . .
C122 C 0.2104(2) 0.39452(8) 0.0788(3) 0.0417(8) Uani 1 1 d . . . . .
H17 H 0.205502 0.389501 0.159473 0.050 Uiso 1 1 calc R U . . .
C123 C 0.1362(2) 0.40990(8) 0.0236(3) 0.0425(8) Uani 1 1 d . . . . .
H18 H 0.082071 0.415157 0.067667 0.051 Uiso 1 1 calc R U . . .
C124 C 0.1384(2) 0.41785(7) -0.0939(3) 0.0356(7) Uani 1 1 d . . . . .
C125 C 0.2202(2) 0.41046(9) -0.1511(3) 0.0479(9) Uani 1 1 d . . . . .
H19 H 0.225581 0.416066 -0.231313 0.057 Uiso 1 1 calc R U . . .
C126 C 0.2949(2) 0.39523(8) -0.0968(3) 0.0443(8) Uani 1 1 d . . . . .
H20 H 0.349855 0.390818 -0.140292 0.053 Uiso 1 1 calc R U . . .
C127 C 0.0549(2) 0.43452(8) -0.1543(3) 0.0452(8) Uani 1 1 d D U . . .
C128 C -0.0318(4) 0.41385(16) -0.1412(6) 0.073(2) Uani 0.754(6) 1 d D U P A 1
H22 H -0.042070 0.408908 -0.058485 0.087 Uiso 0.754(6) 1 calc R U P A 1
H23 H -0.085482 0.426085 -0.171906 0.087 Uiso 0.754(6) 1 calc R U P A 1
H21 H -0.024418 0.393113 -0.184538 0.087 Uiso 0.754(6) 1 calc R U P A 1
C129 C 0.0336(5) 0.46745(14) -0.0902(7) 0.094(3) Uani 0.754(6) 1 d D U P A 1
H24 H 0.021878 0.462941 -0.007504 0.113 Uiso 0.754(6) 1 calc R U P A 1
H26 H 0.087120 0.482397 -0.097610 0.113 Uiso 0.754(6) 1 calc R U P A 1
H25 H -0.021543 0.477834 -0.124855 0.113 Uiso 0.754(6) 1 calc R U P A 1
C130 C 0.0724(5) 0.4425(3) -0.2802(6) 0.108(3) Uani 0.754(6) 1 d D U P A 1
H28 H 0.129018 0.455945 -0.286873 0.129 Uiso 0.754(6) 1 calc R U P A 1
H29 H 0.080323 0.421905 -0.324240 0.129 Uiso 0.754(6) 1 calc R U P A 1
H27 H 0.019259 0.454878 -0.311608 0.129 Uiso 0.754(6) 1 calc R U P A 1
C158 C -0.0292(10) 0.4378(5) -0.0750(16) 0.069(5) Uani 0.246(6) 1 d D U P A 2
H43 H -0.050281 0.415756 -0.051123 0.083 Uiso 0.246(6) 1 calc R U P A 2
H44 H -0.012074 0.450693 -0.005795 0.083 Uiso 0.246(6) 1 calc R U P A 2
H45 H -0.079509 0.449141 -0.116822 0.083 Uiso 0.246(6) 1 calc R U P A 2
C159 C 0.0832(12) 0.4694(3) -0.1872(18) 0.066(5) Uani 0.246(6) 1 d D U P A 2
H48 H 0.137594 0.468555 -0.238764 0.079 Uiso 0.246(6) 1 calc R U P A 2
H47 H 0.031404 0.480289 -0.227592 0.079 Uiso 0.246(6) 1 calc R U P A 2
H46 H 0.098839 0.481841 -0.116566 0.079 Uiso 0.246(6) 1 calc R U P A 2
C160 C 0.0356(17) 0.4142(7) -0.265(2) 0.104(7) Uani 0.246(6) 1 d D U P A 2
H51 H 0.017322 0.391637 -0.243172 0.125 Uiso 0.246(6) 1 calc R U P A 2
H49 H -0.014841 0.424587 -0.309450 0.125 Uiso 0.246(6) 1 calc R U P A 2
H50 H 0.092119 0.413358 -0.312956 0.125 Uiso 0.246(6) 1 calc R U P A 2
C131 C 0.4567(2) 0.39519(6) 0.0916(2) 0.0282(6) Uani 1 1 d . . . . .
C132 C 0.4406(2) 0.42895(7) 0.0985(3) 0.0376(7) Uani 1 1 d . . . . .
H30 H 0.378568 0.437078 0.094058 0.045 Uiso 1 1 calc R U . . .
C133 C 0.5137(2) 0.45101(7) 0.1117(3) 0.0410(8) Uani 1 1 d . . . . .
H31 H 0.499950 0.473958 0.117999 0.049 Uiso 1 1 calc R U . . .
C134 C 0.6059(2) 0.44108(7) 0.1163(3) 0.0338(7) Uani 1 1 d . . . . .
C135 C 0.6217(2) 0.40707(7) 0.1110(3) 0.0353(7) Uani 1 1 d . . . . .
H32 H 0.683758 0.398976 0.115281 0.042 Uiso 1 1 calc R U . . .
C136 C 0.5488(2) 0.38482(7) 0.0996(3) 0.0364(7) Uani 1 1 d . . . . .
H33 H 0.562186 0.361791 0.097281 0.044 Uiso 1 1 calc R U . . .
C137 C 0.6858(2) 0.46613(8) 0.1269(3) 0.0418(8) Uani 1 1 d . . . . .
C138 C 0.6712(4) 0.49511(11) 0.0482(5) 0.0967(18) Uani 1 1 d . . . . .
H35 H 0.609878 0.504895 0.063647 0.116 Uiso 1 1 calc R U . . .
H36 H 0.719804 0.511657 0.062430 0.116 Uiso 1 1 calc R U . . .
H34 H 0.674148 0.487789 -0.033211 0.116 Uiso 1 1 calc R U . . .
C139 C 0.6882(4) 0.47910(14) 0.2522(4) 0.105(2) Uani 1 1 d . . . . .
H37 H 0.628319 0.489550 0.270809 0.126 Uiso 1 1 calc R U . . .
H39 H 0.699297 0.460640 0.305859 0.126 Uiso 1 1 calc R U . . .
H38 H 0.738324 0.495418 0.260105 0.126 Uiso 1 1 calc R U . . .
C140 C 0.7787(3) 0.45070(12) 0.1053(8) 0.145(3) Uani 1 1 d . . . . .
H41 H 0.786980 0.431756 0.157678 0.174 Uiso 1 1 calc R U . . .
H42 H 0.782179 0.443163 0.024185 0.174 Uiso 1 1 calc R U . . .
H40 H 0.827835 0.467031 0.119825 0.174 Uiso 1 1 calc R U . . .
O2 O 0.6189(6) 0.28111(16) 0.5273(7) 0.080(2) Uani 0.5 1 d D . P B 1
C21 C 0.6061(4) 0.31735(15) 0.5660(5) 0.1005(18) Uani 0.5 1 d D . P B 1
H52 H 0.554907 0.327394 0.521933 0.121 Uiso 0.5 1 calc R U P B 1
H53 H 0.591654 0.318023 0.649484 0.121 Uiso 0.5 1 calc R U P B 1
H54 H 0.663789 0.329686 0.551276 0.121 Uiso 0.5 1 calc R U P B 1
C22 C 0.6840(3) 0.26792(14) 0.5827(5) 0.105(2) Uani 0.5 1 d D . P B 1
H55 H 0.681229 0.275681 0.664531 0.126 Uiso 0.5 1 calc R U P B 1
H56 H 0.743838 0.275681 0.549425 0.126 Uiso 0.5 1 calc R U P B 1
O2B O 0.6056(4) 0.28846(19) 0.6095(7) 0.0724(18) Uani 0.5 1 d . . P C 2
C21B C 0.6061(4) 0.31735(15) 0.5660(5) 0.1005(18) Uani 0.5 1 d . . P C 2
H52B H 0.549577 0.329164 0.589780 0.121 Uiso 0.5 1 calc R U P C 2
H53B H 0.661093 0.329400 0.593912 0.121 Uiso 0.5 1 calc R U P C 2
H54B H 0.608193 0.315797 0.480781 0.121 Uiso 0.5 1 calc R U P C 2
C22B C 0.6840(3) 0.26792(14) 0.5827(5) 0.105(2) Uani 0.5 1 d . . P C 2
H55B H 0.734064 0.274660 0.637248 0.126 Uiso 0.5 1 calc R U P C 2
H56B H 0.705012 0.274660 0.503998 0.126 Uiso 0.5 1 calc R U P C 2

loop_
_atom_site_aniso_label
_atom_site_aniso_U_11
_atom_site_aniso_U_22
_atom_site_aniso_U_33
_atom_site_aniso_U_23
_atom_site_aniso_U_13
_atom_site_aniso_U_12
I1 0.0785(3) 0.0703(6) 0.0374(2) 0.0014(2) -0.0162(2) -0.0079(3)
S1 0.0483(7) 0.0286(5) 0.0273(5) 0.000 0.0072(5) 0.000
O1 0.096(2) 0.0305(11) 0.0415(13) 0.0054(10) 0.0257(14) 0.0067(12)
N1 0.0394(14) 0.0241(11) 0.0249(12) 0.0009(10) 0.0031(11) 0.0004(11)
C11 0.028(2) 0.0278(19) 0.0213(19) 0.000 -0.0021(16) 0.000
C12 0.0235(14) 0.0247(14) 0.0303(14) -0.0023(12) -0.0029(12) 0.0001(11)
C13 0.0314(16) 0.0267(14) 0.0286(14) 0.0031(12) 0.0011(13) -0.0007(12)
C14 0.031(2) 0.035(2) 0.025(2) 0.000 0.0029(17) 0.000
C17 0.0415(17) 0.0278(15) 0.0294(16) 0.0018(12) 0.0022(13) 0.0002(13)
C18 0.0356(16) 0.0242(14) 0.0312(15) 0.0005(12) 0.0012(13) 0.0007(13)
C111 0.0356(16) 0.0243(13) 0.0276(14) -0.0017(11) 0.0004(13) 0.0040(12)
C112 0.0356(16) 0.0317(15) 0.0298(15) -0.0045(12) -0.0019(13) -0.0020(13)
C113 0.0314(16) 0.0319(15) 0.0374(17) -0.0011(13) 0.0054(13) -0.0017(13)
C114 0.0386(18) 0.0334(16) 0.0323(16) 0.0040(13) 0.0031(14) 0.0056(14)
C115 0.047(2) 0.0490(19) 0.0305(16) 0.0001(14) -0.0090(15) -0.0070(16)
C116 0.0432(18) 0.0369(16) 0.0332(16) 0.0008(14) -0.0030(14) -0.0097(14)
C117 0.047(2) 0.060(2) 0.0336(17) 0.0123(16) 0.0051(15) -0.0037(17)
C118 0.061(3) 0.127(4) 0.062(3) 0.051(3) 0.001(2) -0.020(3)
C119 0.057(3) 0.248(8) 0.104(4) 0.130(5) 0.011(3) 0.032(4)
C120 0.271(9) 0.123(5) 0.060(3) -0.026(3) 0.083(5) -0.067(6)
C121 0.0359(17) 0.0230(14) 0.0320(15) -0.0009(12) -0.0027(13) -0.0028(12)
C122 0.053(2) 0.0445(18) 0.0280(15) 0.0017(14) 0.0007(15) 0.0117(16)
C123 0.0429(19) 0.0461(18) 0.0385(17) 0.0030(15) 0.0044(15) 0.0118(16)
C124 0.0374(18) 0.0317(15) 0.0377(16) 0.0016(13) -0.0059(14) -0.0058(14)
C125 0.045(2) 0.066(2) 0.0321(16) 0.0149(17) -0.0025(15) 0.0013(18)
C126 0.0388(19) 0.059(2) 0.0350(17) 0.0100(16) 0.0045(15) 0.0026(16)
C127 0.0418(19) 0.0449(18) 0.0490(19) 0.0112(15) -0.0093(16) -0.0029(15)
C128 0.049(3) 0.083(4) 0.086(4) 0.024(4) -0.032(3) -0.017(3)
C129 0.089(5) 0.056(3) 0.137(6) -0.005(4) -0.055(5) 0.024(3)
C130 0.064(4) 0.189(9) 0.069(4) 0.072(5) 0.000(3) 0.041(5)
C158 0.045(8) 0.066(10) 0.095(11) 0.021(8) -0.004(7) 0.007(7)
C159 0.058(9) 0.063(7) 0.076(11) 0.040(8) -0.014(8) 0.003(7)
C160 0.080(12) 0.130(13) 0.103(12) -0.049(11) -0.055(10) 0.024(11)
C131 0.0332(16) 0.0257(13) 0.0256(14) 0.0030(12) 0.0001(12) 0.0021(13)
C132 0.0332(17) 0.0295(15) 0.0502(19) -0.0043(14) -0.0001(15) 0.0039(13)
C133 0.0409(19) 0.0234(14) 0.059(2) -0.0031(14) -0.0004(16) 0.0031(14)
C134 0.0377(17) 0.0312(15) 0.0324(15) 0.0016(13) 0.0002(13) -0.0008(13)
C135 0.0314(16) 0.0337(16) 0.0409(17) 0.0048(14) 0.0002(13) 0.0028(14)
C136 0.0404(18) 0.0238(14) 0.0451(18) 0.0040(13) 0.0007(15) 0.0051(14)
C137 0.0373(18) 0.0350(16) 0.053(2) 0.0010(15) -0.0025(15) -0.0051(14)
C138 0.095(4) 0.084(3) 0.111(4) 0.050(3) -0.043(3) -0.053(3)
C139 0.122(5) 0.119(4) 0.075(3) -0.007(3) -0.019(3) -0.072(4)
C140 0.048(3) 0.063(3) 0.323(10) -0.031(5) 0.037(5) -0.016(2)
O2 0.086(5) 0.081(5) 0.072(5) -0.009(4) -0.031(4) -0.009(4)
C21 0.078(4) 0.120(5) 0.103(4) 0.017(4) 0.004(3) -0.038(3)
C22 0.039(2) 0.171(6) 0.106(4) -0.060(4) 0.014(3) -0.010(3)
O2B 0.047(3) 0.091(5) 0.080(5) 0.040(4) 0.006(3) -0.011(3)
C21B 0.078(4) 0.120(5) 0.103(4) 0.017(4) 0.004(3) -0.038(3)
C22B 0.039(2) 0.171(6) 0.106(4) -0.060(4) 0.014(3) -0.010(3)

loop_
_atom_type_symbol
_atom_type_description
_atom_type_scat_dispersion_real
_atom_type_scat_dispersion_imag
_atom_type_scat_source
C C 0.0033 0.0016 'International Tables Vol C Tables 4.2.6.8 and 6.1.1.4'
H H 0.0000 0.0000 'International Tables Vol C Tables 4.2.6.8 and 6.1.1.4'
I I -0.4742 1.8119 'International Tables Vol C Tables 4.2.6.8 and 6.1.1.4'
N N 0.0061 0.0033 'International Tables Vol C Tables 4.2.6.8 and 6.1.1.4'
O O 0.0106 0.0060 'International Tables Vol C Tables 4.2.6.8 and 6.1.1.4'
S S 0.1246 0.1234 'International Tables Vol C Tables 4.2.6.8 and 6.1.1.4'

loop_
_geom_angle_atom_site_label_1
_geom_angle_atom_site_label_2
_geom_angle_atom_site_label_3
_geom_angle
_geom_angle_site_symmetry_1
_geom_angle_site_symmetry_3
C11 S1 I1 105.74(13) . .
C17 N1 C12 128.0(2) . .
C17 N1 H1 116.0 . .
C12 N1 H1 116.0 . .
C12 C11 C12 119.6(3) 7_565 .
C12 C11 S1 120.03(17) 7_565 .
C12 C11 S1 120.03(17) . .
C13 C12 N1 122.4(2) . .
C13 C12 C11 119.6(3) . .
N1 C12 C11 118.0(2) . .
C14 C13 C12 119.3(3) . .
C14 C13 H2 120.4 . .
C12 C13 H2 120.4 . .
C13 C14 C13 122.6(4) 7_565 .
C13 C14 H3 118.7 7_565 .
C13 C14 H3 118.7 . .
O1 C17 N1 122.3(3) . .
O1 C17 C18 120.2(2) . .
N1 C17 C18 117.5(2) . .
C111 C18 C131 110.6(2) . .
C111 C18 C121 110.6(2) . .
C131 C18 C121 109.6(2) . .
C111 C18 C17 112.1(2) . .
C131 C18 C17 105.9(2) . .
C121 C18 C17 107.9(2) . .
C116 C111 C112 116.5(3) . .
C116 C111 C18 122.5(3) . .
C112 C111 C18 121.0(2) . .
C113 C112 C111 122.1(3) . .
C113 C112 H4 118.9 . .
C111 C112 H4 118.9 . .
C112 C113 C114 121.8(3) . .
C112 C113 H5 119.1 . .
C114 C113 H5 119.1 . .
C113 C114 C115 116.1(3) . .
C113 C114 C117 123.5(3) . .
C115 C114 C117 120.4(3) . .
C116 C115 C114 122.5(3) . .
C116 C115 H6 118.7 . .
C114 C115 H6 118.7 . .
C115 C116 C111 120.9(3) . .
C115 C116 H7 119.5 . .
C111 C116 H7 119.5 . .
C119 C117 C118 108.3(4) . .
C119 C117 C120 110.8(5) . .
C118 C117 C120 106.8(4) . .
C119 C117 C114 108.8(3) . .
C118 C117 C114 112.7(3) . .
C120 C117 C114 109.6(3) . .
C117 C118 H8 109.5 . .
C117 C118 H9 109.5 . .
H8 C118 H9 109.5 . .
C117 C118 H10 109.5 . .
H8 C118 H10 109.5 . .
H9 C118 H10 109.5 . .
C117 C119 H13 109.5 . .
C117 C119 H12 109.5 . .
H13 C119 H12 109.5 . .
C117 C119 H11 109.5 . .
H13 C119 H11 109.5 . .
H12 C119 H11 109.5 . .
C117 C120 H16 109.5 . .
C117 C120 H14 109.5 . .
H16 C120 H14 109.5 . .
C117 C120 H15 109.5 . .
H16 C120 H15 109.5 . .
H14 C120 H15 109.5 . .
C122 C121 C126 116.0(3) . .
C122 C121 C18 122.8(3) . .
C126 C121 C18 121.1(3) . .
C121 C122 C123 122.1(3) . .
C121 C122 H17 119.0 . .
C123 C122 H17 119.0 . .
C122 C123 C124 122.0(3) . .
C122 C123 H18 119.0 . .
C124 C123 H18 119.0 . .
C125 C124 C123 115.7(3) . .
C125 C124 C127 123.0(3) . .
C123 C124 C127 121.4(3) . .
C124 C125 C126 122.8(3) . .
C124 C125 H19 118.6 . .
C126 C125 H19 118.6 . .
C125 C126 C121 121.4(3) . .
C125 C126 H20 119.3 . .
C121 C126 H20 119.3 . .
C130 C127 C128 110.7(5) . .
C159 C127 C158 106.3(11) . .
C159 C127 C160 109.8(14) . .
C158 C127 C160 113.6(13) . .
C130 C127 C124 113.3(4) . .
C128 C127 C124 110.8(3) . .
C159 C127 C124 108.1(7) . .
C158 C127 C124 112.8(7) . .
C160 C127 C124 106.1(8) . .
C130 C127 C129 107.8(5) . .
C128 C127 C129 105.4(5) . .
C124 C127 C129 108.4(3) . .
C127 C128 H22 109.5 . .
C127 C128 H23 109.5 . .
H22 C128 H23 109.5 . .
C127 C128 H21 109.5 . .
H22 C128 H21 109.5 . .
H23 C128 H21 109.5 . .
C127 C129 H24 109.5 . .
C127 C129 H26 109.5 . .
H24 C129 H26 109.5 . .
C127 C129 H25 109.5 . .
H24 C129 H25 109.5 . .
H26 C129 H25 109.5 . .
C127 C130 H28 109.5 . .
C127 C130 H29 109.5 . .
H28 C130 H29 109.5 . .
C127 C130 H27 109.5 . .
H28 C130 H27 109.5 . .
H29 C130 H27 109.5 . .
C127 C158 H43 109.5 . .
C127 C158 H44 109.5 . .
H43 C158 H44 109.5 . .
C127 C158 H45 109.5 . .
H43 C158 H45 109.5 . .
H44 C158 H45 109.5 . .
C127 C159 H48 109.5 . .
C127 C159 H47 109.5 . .
H48 C159 H47 109.5 . .
C127 C159 H46 109.5 . .
H48 C159 H46 109.5 . .
H47 C159 H46 109.5 . .
C127 C160 H51 109.5 . .
C127 C160 H49 109.5 . .
H51 C160 H49 109.5 . .
C127 C160 H50 109.5 . .
H51 C160 H50 109.5 . .
H49 C160 H50 109.5 . .
C132 C131 C136 116.9(3) . .
C132 C131 C18 122.1(3) . .
C136 C131 C18 120.9(2) . .
C133 C132 C131 120.9(3) . .
C133 C132 H30 119.6 . .
C131 C132 H30 119.6 . .
C134 C133 C132 122.8(3) . .
C134 C133 H31 118.6 . .
C132 C133 H31 118.6 . .
C133 C134 C135 116.1(3) . .
C133 C134 C137 121.8(3) . .
C135 C134 C137 122.1(3) . .
C136 C135 C134 121.4(3) . .
C136 C135 H32 119.3 . .
C134 C135 H32 119.3 . .
C135 C136 C131 121.9(3) . .
C135 C136 H33 119.0 . .
C131 C136 H33 119.0 . .
C140 C137 C138 110.7(4) . .
C140 C137 C139 106.2(5) . .
C138 C137 C139 107.6(4) . .
C140 C137 C134 112.3(3) . .
C138 C137 C134 111.3(3) . .
C139 C137 C134 108.4(3) . .
C137 C138 H35 109.5 . .
C137 C138 H36 109.5 . .
H35 C138 H36 109.5 . .
C137 C138 H34 109.5 . .
H35 C138 H34 109.5 . .
H36 C138 H34 109.5 . .
C137 C139 H37 109.5 . .
C137 C139 H39 109.5 . .
H37 C139 H39 109.5 . .
C137 C139 H38 109.5 . .
H37 C139 H38 109.5 . .
H39 C139 H38 109.5 . .
C137 C140 H41 109.5 . .
C137 C140 H42 109.5 . .
H41 C140 H42 109.5 . .
C137 C140 H40 109.5 . .
H41 C140 H40 109.5 . .
H42 C140 H40 109.5 . .
C22 O2 C21 110.3(5) . .
O2 C21 H52 109.5 . .
O2 C21 H53 109.5 . .
H52 C21 H53 109.5 . .
O2 C21 H54 109.5 . .
H52 C21 H54 109.5 . .
H53 C21 H54 109.5 . .
O2 C22 C22 115.2(4) . 7_565
O2 C22 H55 108.5 . .
C22 C22 H55 108.5 7_565 .
O2 C22 H56 108.5 . .
C22 C22 H56 108.5 7_565 .
H55 C22 H56 107.5 . .
C21B O2B C22B 116.4(5) . .
O2B C21B H52B 109.5 . .
O2B C21B H53B 109.5 . .
H52B C21B H53B 109.5 . .
O2B C21B H54B 109.5 . .
H52B C21B H54B 109.5 . .
H53B C21B H54B 109.5 . .
O2B C22B H55B 106.0 . .
C22B C22B H55B 106.0 7_565 .
O2B C22B H56B 106.0 . .
C22B C22B H56B 106.0 7_565 .
H55B C22B H56B 106.3 . .

loop_
_geom_bond_atom_site_label_1
_geom_bond_atom_site_label_2
_geom_bond_distance
_geom_bond_site_symmetry_2
I1 S1 2.4178(12) .
S1 C11 1.761(4) .
O1 C17 1.219(3) .
N1 C17 1.361(3) .
N1 C12 1.413(3) .
N1 H1 0.8800 .
C11 C12 1.416(3) 7_565
C11 C12 1.416(3) .
C12 C13 1.396(4) .
C13 C14 1.379(3) .
C13 H2 0.9500 .
C14 H3 0.9500 .
C17 C18 1.571(4) .
C18 C111 1.543(4) .
C18 C131 1.548(4) .
C18 C121 1.556(4) .
C111 C116 1.391(4) .
C111 C112 1.395(4) .
C112 C113 1.380(4) .
C112 H4 0.9500 .
C113 C114 1.385(4) .
C113 H5 0.9500 .
C114 C115 1.395(4) .
C114 C117 1.529(4) .
C115 C116 1.386(4) .
C115 H6 0.9500 .
C116 H7 0.9500 .
C117 C119 1.496(5) .
C117 C118 1.501(5) .
C117 C120 1.509(6) .
C118 H8 0.9800 .
C118 H9 0.9800 .
C118 H10 0.9800 .
C119 H13 0.9800 .
C119 H12 0.9800 .
C119 H11 0.9800 .
C120 H16 0.9800 .
C120 H14 0.9800 .
C120 H15 0.9800 .
C121 C122 1.382(4) .
C121 C126 1.390(4) .
C122 C123 1.386(4) .
C122 H17 0.9500 .
C123 C124 1.386(4) .
C123 H18 0.9500 .
C124 C125 1.377(5) .
C124 C127 1.539(4) .
C125 C126 1.384(5) .
C125 H19 0.9500 .
C126 H20 0.9500 .
C127 C130 1.501(6) .
C127 C128 1.505(6) .
C127 C159 1.513(11) .
C127 C158 1.516(12) .
C127 C160 1.537(13) .
C127 C129 1.550(6) .
C128 H22 0.9800 .
C128 H23 0.9800 .
C128 H21 0.9800 .
C129 H24 0.9800 .
C129 H26 0.9800 .
C129 H25 0.9800 .
C130 H28 0.9800 .
C130 H29 0.9800 .
C130 H27 0.9800 .
C158 H43 0.9800 .
C158 H44 0.9800 .
C158 H45 0.9800 .
C159 H48 0.9800 .
C159 H47 0.9800 .
C159 H46 0.9800 .
C160 H51 0.9800 .
C160 H49 0.9800 .
C160 H50 0.9800 .
C131 C132 1.385(4) .
C131 C136 1.389(4) .
C132 C133 1.384(4) .
C132 H30 0.9500 .
C133 C134 1.382(4) .
C133 H31 0.9500 .
C134 C135 1.393(4) .
C134 C137 1.534(4) .
C135 C136 1.384(4) .
C135 H32 0.9500 .
C136 H33 0.9500 .
C137 C140 1.491(6) .
C137 C138 1.493(5) .
C137 C139 1.530(6) .
C138 H35 0.9800 .
C138 H36 0.9800 .
C138 H34 0.9800 .
C139 H37 0.9800 .
C139 H39 0.9800 .
C139 H38 0.9800 .
C140 H41 0.9800 .
C140 H42 0.9800 .
C140 H40 0.9800 .
O2 C22 1.250(7) .
O2 C21 1.540(8) .
C21 H52 0.9800 .
C21 H53 0.9800 .
C21 H54 0.9800 .
C22 C22 1.447(12) 7_565
C22 H55 0.9900 .
C22 H56 0.9900 .
O2B C21B 1.269(8) .
O2B C22B 1.431(8) .
C21B H52B 0.9800 .
C21B H53B 0.9800 .
C21B H54B 0.9800 .
C22B C22B 1.447(12) 7_565
C22B H55B 0.9900 .
C22B H56B 0.9900 .

loop_
_geom_torsion_atom_site_label_1
_geom_torsion_atom_site_label_2
_geom_torsion_atom_site_label_3
_geom_torsion_atom_site_label_4
_geom_torsion
_geom_torsion_site_symmetry_1
_geom_torsion_site_symmetry_4
I1 S1 C11 C12 101.8(3) . 7_565
I1 S1 C11 C12 -84.5(3) . .
C17 N1 C12 C13 3.5(5) . .
C17 N1 C12 C11 -174.7(3) . .
C12 C11 C12 C13 -1.1(5) 7_565 .
S1 C11 C12 C13 -174.8(2) . .
C12 C11 C12 N1 177.2(2) 7_565 .
S1 C11 C12 N1 3.4(4) . .
N1 C12 C13 C14 -177.5(3) . .
C11 C12 C13 C14 0.7(5) . .
C12 C13 C14 C13 -0.3(6) . 7_565
C12 N1 C17 O1 -10.8(5) . .
C12 N1 C17 C18 171.8(3) . .
O1 C17 C18 C111 -173.8(3) . .
N1 C17 C18 C111 3.7(4) . .
O1 C17 C18 C131 -53.1(4) . .
N1 C17 C18 C131 124.4(3) . .
O1 C17 C18 C121 64.2(4) . .
N1 C17 C18 C121 -118.3(3) . .
C131 C18 C111 C116 -4.1(4) . .
C121 C18 C111 C116 -125.7(3) . .
C17 C18 C111 C116 113.8(3) . .
C131 C18 C111 C112 175.5(2) . .
C121 C18 C111 C112 53.8(3) . .
C17 C18 C111 C112 -66.7(3) . .
C116 C111 C112 C113 0.2(4) . .
C18 C111 C112 C113 -179.4(3) . .
C111 C112 C113 C114 0.4(5) . .
C112 C113 C114 C115 -1.0(4) . .
C112 C113 C114 C117 -180.0(3) . .
C113 C114 C115 C116 1.0(5) . .
C117 C114 C115 C116 -180.0(3) . .
C114 C115 C116 C111 -0.5(5) . .
C112 C111 C116 C115 -0.1(4) . .
C18 C111 C116 C115 179.4(3) . .
C113 C114 C117 C119 114.3(4) . .
C115 C114 C117 C119 -64.7(5) . .
C113 C114 C117 C118 -5.8(5) . .
C115 C114 C117 C118 175.3(3) . .
C113 C114 C117 C120 -124.5(5) . .
C115 C114 C117 C120 56.6(5) . .
C111 C18 C121 C122 14.1(4) . .
C131 C18 C121 C122 -108.1(3) . .
C17 C18 C121 C122 137.0(3) . .
C111 C18 C121 C126 -169.7(3) . .
C131 C18 C121 C126 68.0(3) . .
C17 C18 C121 C126 -46.8(3) . .
C126 C121 C122 C123 2.0(5) . .
C18 C121 C122 C123 178.3(3) . .
C121 C122 C123 C124 0.2(5) . .
C122 C123 C124 C125 -2.1(5) . .
C122 C123 C124 C127 179.2(3) . .
C123 C124 C125 C126 1.8(5) . .
C127 C124 C125 C126 -179.5(3) . .
C124 C125 C126 C121 0.4(6) . .
C122 C121 C126 C125 -2.2(5) . .
C18 C121 C126 C125 -178.7(3) . .
C125 C124 C127 C130 -1.2(6) . .
C123 C124 C127 C130 177.4(6) . .
C125 C124 C127 C128 124.0(4) . .
C123 C124 C127 C128 -57.4(5) . .
C125 C124 C127 C159 -66.7(10) . .
C123 C124 C127 C159 111.9(10) . .
C125 C124 C127 C158 176.0(9) . .
C123 C124 C127 C158 -5.4(10) . .
C125 C124 C127 C160 51.0(14) . .
C123 C124 C127 C160 -130.3(14) . .
C125 C124 C127 C129 -120.8(5) . .
C123 C124 C127 C129 57.8(5) . .
C111 C18 C131 C132 -94.2(3) . .
C121 C18 C131 C132 28.1(4) . .
C17 C18 C131 C132 144.2(3) . .
C111 C18 C131 C136 82.8(3) . .
C121 C18 C131 C136 -154.9(3) . .
C17 C18 C131 C136 -38.8(3) . .
C136 C131 C132 C133 0.6(4) . .
C18 C131 C132 C133 177.7(3) . .
C131 C132 C133 C134 1.4(5) . .
C132 C133 C134 C135 -2.3(5) . .
C132 C133 C134 C137 177.9(3) . .
C133 C134 C135 C136 1.2(4) . .
C137 C134 C135 C136 -179.0(3) . .
C134 C135 C136 C131 0.8(5) . .
C132 C131 C136 C135 -1.6(4) . .
C18 C131 C136 C135 -178.8(3) . .
C133 C134 C137 C140 -168.0(5) . .
C135 C134 C137 C140 12.2(6) . .
C133 C134 C137 C138 -43.3(5) . .
C135 C134 C137 C138 136.9(4) . .
C133 C134 C137 C139 74.9(4) . .
C135 C134 C137 C139 -104.9(4) . .
C21 O2 C22 C22 161.0(4) . 7_565
C21B O2B C22B C22B -155.1(5) . 7_565
